data_7228693
loop_
_publ_author_name
'li, bao'
'hu, peng'
'yin, lei'
'Mao, Nannan'
'Yu, Fan'
'Wang, Zhenxing'
'Zhang, Tianle'

_publ_section_title
;
 A series of six-member lanthanide-rings based on
 2,2-bis(hydroxymethyl)-2,2&#x2019;,2&#x2019;&#x2019;-nitrilotriethanol :
 synthesis, crystal structures and magnetic properties
;
_journal_name_full CrystEngComm
_journal_paper_doi 10.1039/C7CE01063J
_journal_year 2017
_chemical_formula_moiety 'C90 H132 Gd6 N6 O42,2(H2O),C7 H8'
_chemical_formula_sum 'C97 H144 Gd6 N6 O44'
_chemical_formula_weight 3041.69
_space_group_crystal_system trigonal
_space_group_IT_number 148
_space_group_name_Hall '-R 3'
_space_group_name_H-M_alt 'R -3'
_symmetry_space_group_name_Hall '-R 3'
_symmetry_space_group_name_H-M 'R -3 :H'
_atom_sites_solution_hydrogens mixed
_atom_sites_solution_primary dual
_audit_block_doi 10.5517/ccdc.csd.cc1nv7qg
_audit_creation_date 2017-07-03
_audit_creation_method
;
Olex2 1.2-beta
(compiled 2017.06.29 svn.r3433 for OlexSys, GUI svn.r5356)
;
_audit_update_record
;
2017-07-14 deposited with the CCDC.
2017-07-17 downloaded from the CCDC.
;
_cell_angle_alpha 90
_cell_angle_beta 90
_cell_angle_gamma 120
_cell_formula_units_Z 18
_cell_length_a 26.842(4)
_cell_length_b 26.842(4)
_cell_length_c 78.271(16)
_cell_measurement_reflns_used 27636
_cell_measurement_temperature 293(2)
_cell_measurement_theta_max 26.000
_cell_measurement_theta_min 1.019
_cell_volume 48838(14)
_computing_molecular_graphics 'Olex2 (Dolomanov et al., 2009)'
_computing_publication_material 'Olex2 (Dolomanov et al., 2009)'
_computing_structure_refinement 'ShelXL (Sheldrick, 2015)'
_computing_structure_solution 'ShelXT (Sheldrick, 2015)'
_diffrn_ambient_temperature 293(2)
_diffrn_measured_fraction_theta_full 0.999
_diffrn_measured_fraction_theta_max 0.999
_diffrn_measurement_device_type 'Bruker P4'
_diffrn_measurement_method '\w scans'
_diffrn_radiation_type MoK\a
_diffrn_radiation_wavelength 0.71073
_diffrn_reflns_av_R_equivalents 0.0283
_diffrn_reflns_av_unetI/netI 0.0212
_diffrn_reflns_Laue_measured_fraction_full 0.999
_diffrn_reflns_Laue_measured_fraction_max 0.999
_diffrn_reflns_number 21319
_diffrn_reflns_point_group_measured_fraction_full 0.999
_diffrn_reflns_point_group_measured_fraction_max 0.999
_diffrn_reflns_theta_full 25.242
_diffrn_reflns_theta_max 26.000
_diffrn_reflns_theta_min 1.019
_diffrn_standards_number 0
_exptl_absorpt_coefficient_mu 3.7
_exptl_absorpt_correction_type none
_exptl_crystal_colour COLORLESS
_exptl_crystal_density_diffrn 1.976
_exptl_crystal_description BLOCK
_exptl_crystal_F_000 27636
_exptl_crystal_size_max 0.1
_exptl_crystal_size_mid 0.05
_exptl_crystal_size_min 0.05
_platon_squeeze_details
;
The disordered solvent molecules are a mixture of two
H2O for each hexanuclear ring.
;
_refine_diff_density_max 2.813
_refine_diff_density_min -1.228
_refine_diff_density_rms 0.129
_refine_ls_extinction_method none
_refine_ls_goodness_of_fit_ref 1.013
_refine_ls_hydrogen_treatment mixed
_refine_ls_matrix_type full
_refine_ls_number_parameters 1335
_refine_ls_number_reflns 21319
_refine_ls_number_restraints 39
_refine_ls_restrained_S_all 22.597
_refine_ls_R_factor_all 0.0299
_refine_ls_R_factor_gt 0.0283
_refine_ls_shift/su_max 0.013
_refine_ls_shift/su_mean 0.000
_refine_ls_structure_factor_coef Fsqd
_refine_ls_weighting_details 'w=1/[\s^2^(Fo^2^)+(0.0420P)^2^+574.4930P] where P=(Fo^2^+2Fc^2^)/3'
_refine_ls_weighting_scheme calc
_refine_ls_wR_factor_gt 0.0764
_refine_ls_wR_factor_ref 0.0775
_reflns_Friedel_coverage 0.000
_reflns_number_gt 20154
_reflns_number_total 21319
_reflns_threshold_expression 'I > 2\s(I)'
_cod_data_source_file c7ce01063j2.cif
_cod_data_source_block 1
_cod_original_cell_volume 48838(17)
_cod_database_code 7228693
_shelx_shelxl_version_number 2014/7
_shelx_space_group_comment
;
The symmetry employed for this shelxl refinement is uniquely defined
by the following loop, which should always be used as a source of
symmetry information in preference to the above space-group names.
They are only intended as comments.
;
_olex2_refinement_description
;
1. Fixed Uiso
 At 1.2 times of:
  All C(H) groups, H21 of O21, H30 of O30, All C(H,H) groups
 At 1.5 times of:
  H4 of O4, H3 of O3, H7 of O7, H38 of O38, H37 of O37, H41 of O41, H17 of
  O17, H10 of O10, H13 of O13, H12 of O12, H19 of O19, H26 of O26, H32A of O32,
  H5AA of O5AA, H25 of O25, H34A of O34
2. Restrained distances
 O32-H32
 0.85 with sigma of 0.01
 O30-H31
 0.85 with sigma of 0.01
 O3-H3
 0.85 with sigma of 0.01
 O4-H4
 0.85 with sigma of 0.01
 O12-H12
 0.85 with sigma of 0.01
 O13-H13
 0.85 with sigma of 0.01
 O17-H17
 0.85 with sigma of 0.01
 O19-H19
 0.85 with sigma of 0.01
 O5AA-H5AA
 0.85 with sigma of 0.01
 O26-H26
 0.85 with sigma of 0.01
 O37-H37
 0.85 with sigma of 0.01
 O38-H38
 0.85 with sigma of 0.01
 O32-H32A
 0.85 with sigma of 0.01
 C61-H32
 1.880457 with sigma of 0.02
 Gd4-H32
 3.016725 with sigma of 0.02
 C67-H31
 1.860227 with sigma of 0.02
 Gd4-H31
 3.092556 with sigma of 0.02
 C8-H3
 1.888437 with sigma of 0.02
 Gd1-H3
 3.16481 with sigma of 0.02
 C6-H4
 1.898391 with sigma of 0.02
 Gd1-H4
 3.084489 with sigma of 0.02
 C23-H12
 1.908177 with sigma of 0.02
 Gd2-H12
 3.097851 with sigma of 0.02
 C25-H13
 1.855828 with sigma of 0.02
 Gd2-H13
 3.128949 with sigma of 0.02
 C42-H17
 1.898065 with sigma of 0.02
 Gd3-H17
 3.127123 with sigma of 0.02
 C38-H19
 1.902389 with sigma of 0.02
 Gd3-H19
 3.193787 with sigma of 0.02
 C60-H5AA
 1.886212 with sigma of 0.02
 Gd5-H5AA
 3.082672 with sigma of 0.02
 C58-H26
 1.901985 with sigma of 0.02
 Gd5-H26
 3.124799 with sigma of 0.02
 C81-H37
 1.875206 with sigma of 0.02
 Gd6-H37
 3.119781 with sigma of 0.02
 C83-H38
 1.889961 with sigma of 0.02
 Gd6-H38
 3.145194 with sigma of 0.02
 C61-H32A
 1.8843 with sigma of 0.02
 Gd4-H32A
 3.014557 with sigma of 0.02
3.a Riding coordinates:
 O21(H21), O30(H30)
3.b Secondary CH2 refined with riding coordinates:
 C1(H1A,H1B), C3(H3A,H3B), C2(H2A,H2B), C5(H5A,H5B), C6(H6A,H6B), C7(H7A,H7B),
 C8(H8A,H8B), C23(H23A,H23B), C24(H24A,H24B), C25(H25A,H25B), C26(H26A,H26B),
 C27(H27A,H27B), C29(H29A,H29B), C30(H30A,H30B), C38(H38A,H38B), C39(H39A,H39B),
  C40(H40A,H40B), C41(H41A,H41B), C42(H42A,H42B), C43(H43A,H43B), C45(H45A,
 H45B), C53(H53A,H53B), C54(H54A,H54B), C56(H56A,H56B), C57(H57A,H57B),
 C58(H58A,H58B), C59(H59A,H59B), C60(H60A,H60B), C61(H61A,H61B), C62(H62A,H62B),
  C63(H63A,H63B), C65(H65A,H65B), C66(H66A,H66B), C67(H67A,H67B), C68(H68A,
 H68B), C76(H76A,H76B), C78(H78A,H78B), C79(H79A,H79B), C80(H80A,H80B),
 C81(H81A,H81B), C82(H82A,H82B), C83(H83A,H83B)
3.c Aromatic/amide H refined with riding coordinates:
 C11(H11), C12(H12A), C13(H13A), C14(H14), C15(H15), C16(H16), C17(H17A),
 C18(H18), C19(H19A), C20(H20), C31(H31), C32(H32), C33(H33), C34(H34),
 C35(H35), C46(H46), C47(H47), C48(H48), C49(H49), C50(H50), C69(H69), C70(H70),
  C71(H71), C72(H72), C73(H73), C86(H86), C87(H87), C88(H88), C89(H89), C90(H90)
3.d Idealised tetrahedral OH refined as rotating group:
 O7(H7), O10(H10), O25(H25), O34(H34A), O41(H41)
;
_olex2_submission_special_instructions 'No special instructions were received'

loop_
_space_group_symop_operation_xyz
'x, y, z'
'-y, x-y, z'
'-x+y, -x, z'
'x+2/3, y+1/3, z+1/3'
'-y+2/3, x-y+1/3, z+1/3'
'-x+y+2/3, -x+1/3, z+1/3'
'x+1/3, y+2/3, z+2/3'
'-y+1/3, x-y+2/3, z+2/3'
'-x+y+1/3, -x+2/3, z+2/3'
'-x, -y, -z'
'y, -x+y, -z'
'x-y, x, -z'
'-x+2/3, -y+1/3, -z+1/3'
'y+2/3, -x+y+1/3, -z+1/3'
'x-y+2/3, x+1/3, -z+1/3'
'-x+1/3, -y+2/3, -z+2/3'
'y+1/3, -x+y+2/3, -z+2/3'
'x-y+1/3, x+2/3, -z+2/3'

loop_
_atom_site_label
_atom_site_type_symbol
_atom_site_fract_x
_atom_site_fract_y
_atom_site_fract_z
_atom_site_U_iso_or_equiv
_atom_site_adp_type
_atom_site_occupancy
_atom_site_site_symmetry_order
_atom_site_calc_flag
_atom_site_refinement_flags_posn
Gd1 Gd 0.86143(2) 0.85545(2) 0.50229(2) 0.01289(4) Uani 1 1 d D
O1 O 0.80876(11) 0.80950(11) 0.52824(3) 0.0190(5) Uani 1 1 d .
O2 O 0.77832(17) 0.71565(13) 0.52608(5) 0.0438(9) Uani 1 1 d .
O3 O 0.75568(11) 0.81367(12) 0.49731(4) 0.0233(6) Uani 1 1 d D
H3 H 0.7291(7) 0.8088(16) 0.5043(3) 0.035 Uiso 1 1 d DR
O4 O 0.84001(11) 0.75439(11) 0.50021(4) 0.0211(5) Uani 1 1 d D
H4 H 0.8260(18) 0.7304(7) 0.5086(2) 0.032 Uiso 1 1 d DR
O5 O 0.86008(10) 0.92208(10) 0.48359(3) 0.0147(5) Uani 1 1 d .
O6 O 0.93850(11) 0.87735(12) 0.48404(3) 0.0175(5) Uani 1 1 d .
O7 O 0.89779(17) 0.90047(15) 0.43235(4) 0.0390(8) Uani 1 1 d .
H7 H 0.8996 0.9293 0.4366 0.058 Uiso 1 1 calc GR
N1 N 0.82898(14) 0.81067(14) 0.47165(4) 0.0206(7) Uani 1 1 d .
C1 C 0.86021(19) 0.85167(19) 0.44210(5) 0.0276(9) Uani 1 1 d .
H1A H 0.8669 0.8203 0.4393 0.033 Uiso 1 1 calc R
H1B H 0.8208 0.8398 0.4391 0.033 Uiso 1 1 calc R
C3 C 0.93139(16) 0.88313(17) 0.46645(4) 0.0180(7) Uani 1 1 d .
H3A H 0.9442 0.8606 0.4601 0.022 Uiso 1 1 calc R
H3B H 0.9557 0.9231 0.4632 0.022 Uiso 1 1 calc R
C2 C 0.85559(16) 0.91154(16) 0.46599(4) 0.0179(7) Uani 1 1 d .
H2A H 0.8824 0.9465 0.4600 0.021 Uiso 1 1 calc R
H2B H 0.8170 0.9007 0.4622 0.021 Uiso 1 1 calc R
C4 C 0.86847(16) 0.86357(16) 0.46136(5) 0.0188(7) Uani 1 1 d .
C5 C 0.84357(18) 0.76441(17) 0.46988(5) 0.0231(8) Uani 1 1 d .
H5A H 0.8851 0.7815 0.4694 0.028 Uiso 1 1 calc R
H5B H 0.8277 0.7439 0.4593 0.028 Uiso 1 1 calc R
C6 C 0.82041(17) 0.72221(16) 0.48461(5) 0.0225(8) Uani 1 1 d D
H6A H 0.7787 0.7009 0.4843 0.027 Uiso 1 1 calc R
H6B H 0.8342 0.6951 0.4838 0.027 Uiso 1 1 calc R
C7 C 0.76678(17) 0.78796(18) 0.46837(6) 0.0267(9) Uani 1 1 d .
H7A H 0.7527 0.7549 0.4609 0.032 Uiso 1 1 calc R
H7B H 0.7620 0.8172 0.4625 0.032 Uiso 1 1 calc R
C8 C 0.73060(17) 0.77029(19) 0.48470(6) 0.0291(9) Uani 1 1 d D
H8A H 0.6922 0.7631 0.4821 0.035 Uiso 1 1 calc R
H8B H 0.7273 0.7349 0.4891 0.035 Uiso 1 1 calc R
C9 C 0.77753(17) 0.75820(16) 0.53275(5) 0.0224(8) Uani 1 1 d .
C10 C 0.73451(17) 0.74465(16) 0.54695(5) 0.0214(8) Uani 1 1 d .
C11 C 0.71601(18) 0.78248(17) 0.55102(5) 0.0263(8) Uani 1 1 d .
H11 H 0.7316 0.8175 0.5453 0.032 Uiso 1 1 calc R
C12 C 0.67451(19) 0.7695(2) 0.56346(5) 0.0299(9) Uani 1 1 d .
H12A H 0.6618 0.7953 0.5658 0.036 Uiso 1 1 calc R
C13 C 0.6523(2) 0.7185(2) 0.57225(6) 0.0330(10) Uani 1 1 d .
H13A H 0.6247 0.7096 0.5807 0.040 Uiso 1 1 calc R
C14 C 0.6714(3) 0.6802(2) 0.56846(7) 0.0531(16) Uani 1 1 d .
H14 H 0.6568 0.6459 0.5745 0.064 Uiso 1 1 calc R
C15 C 0.7118(3) 0.6931(2) 0.55576(7) 0.0472(14) Uani 1 1 d .
H15 H 0.7239 0.6670 0.5531 0.057 Uiso 1 1 calc R
Gd2 Gd 0.48815(2) 0.78289(2) 0.50433(2) 0.01752(5) Uani 1 1 d D
Gd3 Gd 0.45226(2) 0.62750(2) 0.49927(2) 0.01587(5) Uani 1 1 d D
O8 O 0.60861(12) 0.90229(13) 0.53071(4) 0.0302(7) Uani 1 1 d .
O9 O 0.53503(13) 0.81223(13) 0.53140(4) 0.0310(7) Uani 1 1 d .
O10 O 0.4991(4) 0.8416(3) 0.43829(8) 0.113(3) Uani 1 1 d .
H10 H 0.5088 0.8465 0.4282 0.170 Uiso 1 1 calc GR
O11 O 0.42271(11) 0.78782(12) 0.48583(3) 0.0191(5) Uani 1 1 d .
O12 O 0.55005(12) 0.88927(11) 0.50359(4) 0.0251(6) Uani 1 1 d D
H12 H 0.5737(13) 0.9087(9) 0.5117(2) 0.038 Uiso 1 1 d DR
O13 O 0.58230(12) 0.78872(12) 0.50027(4) 0.0299(7) Uani 1 1 d D
H13 H 0.5881(12) 0.7597(8) 0.4994(5) 0.045 Uiso 1 1 d DR
O14 O 0.46722(11) 0.70828(11) 0.48497(3) 0.0181(5) Uani 1 1 d .
O15 O 0.58185(14) 0.63764(17) 0.47656(5) 0.0471(10) Uani 1 1 d .
O16 O 0.48871(12) 0.60738(12) 0.47336(4) 0.0233(6) Uani 1 1 d .
O17 O 0.56056(12) 0.68119(12) 0.50089(4) 0.0237(6) Uani 1 1 d D
H17 H 0.5808(9) 0.6763(17) 0.4931(2) 0.036 Uiso 1 1 d DR
O18 O 0.45144(13) 0.69484(12) 0.51772(3) 0.0247(6) Uani 1 1 d .
O19 O 0.45382(12) 0.53643(11) 0.50406(4) 0.0228(6) Uani 1 1 d D
H19 H 0.4273(9) 0.5010(5) 0.5045(5) 0.034 Uiso 1 1 d DR
O20 O 0.37772(12) 0.57316(12) 0.51838(3) 0.0219(6) Uani 1 1 d .
O21 O 0.4181(2) 0.6112(3) 0.57010(5) 0.0808(17) Uani 1 1 d .
H21 H 0.3988 0.6272 0.5674 0.097 Uiso 1 1 d R
N2 N 0.53154(13) 0.82294(13) 0.47411(5) 0.0214(7) Uani 1 1 d .
N3 N 0.49399(15) 0.62605(14) 0.52941(4) 0.0249(7) Uani 1 1 d .
C16 C 0.6379(2) 0.8900(2) 0.56490(7) 0.0380(11) Uani 1 1 d .
H16 H 0.6659 0.9211 0.5588 0.046 Uiso 1 1 calc R
C17 C 0.6464(2) 0.8830(3) 0.58222(7) 0.0460(14) Uani 1 1 d .
H17A H 0.6804 0.9094 0.5876 0.055 Uiso 1 1 calc R
C18 C 0.6050(3) 0.8375(3) 0.59136(7) 0.0471(14) Uani 1 1 d .
H18 H 0.6115 0.8329 0.6028 0.056 Uiso 1 1 calc R
C19 C 0.5539(2) 0.7987(3) 0.58373(6) 0.0426(12) Uani 1 1 d .
H19A H 0.5254 0.7685 0.5900 0.051 Uiso 1 1 calc R
C20 C 0.5452(2) 0.8052(2) 0.56641(6) 0.0346(10) Uani 1 1 d .
H20 H 0.5107 0.7790 0.5612 0.041 Uiso 1 1 calc R
C21 C 0.58684(18) 0.84969(19) 0.55701(6) 0.0296(9) Uani 1 1 d .
C22 C 0.57678(17) 0.85559(18) 0.53822(6) 0.0258(9) Uani 1 1 d .
C23 C 0.57605(17) 0.91888(17) 0.48795(6) 0.0280(9) Uani 1 1 d D
H23A H 0.6152 0.9261 0.4872 0.034 Uiso 1 1 calc R
H23B H 0.5772 0.9555 0.4877 0.034 Uiso 1 1 calc R
C24 C 0.54125(18) 0.88219(17) 0.47308(6) 0.0274(9) Uani 1 1 d .
H24A H 0.5044 0.8807 0.4728 0.033 Uiso 1 1 calc R
H24B H 0.5612 0.8998 0.4625 0.033 Uiso 1 1 calc R
C25 C 0.61797(19) 0.8271(2) 0.48779(7) 0.0368(11) Uani 1 1 d D
H25A H 0.6492 0.8197 0.4855 0.044 Uiso 1 1 calc R
H25B H 0.6346 0.8660 0.4921 0.044 Uiso 1 1 calc R
C26 C 0.58583(17) 0.82210(18) 0.47108(6) 0.0296(9) Uani 1 1 d .
H26A H 0.6106 0.8538 0.4636 0.036 Uiso 1 1 calc R
H26B H 0.5770 0.7866 0.4654 0.036 Uiso 1 1 calc R
C27 C 0.42791(17) 0.78240(17) 0.46811(5) 0.0205(8) Uani 1 1 d .
H27A H 0.4286 0.8147 0.4623 0.025 Uiso 1 1 calc R
H27B H 0.3944 0.7476 0.4641 0.025 Uiso 1 1 calc R
C28 C 0.48242(16) 0.78022(16) 0.46324(5) 0.0198(8) Uani 1 1 d .
C29 C 0.47174(17) 0.71939(16) 0.46739(5) 0.0205(7) Uani 1 1 d .
H29A H 0.4366 0.6911 0.4618 0.025 Uiso 1 1 calc R
H29B H 0.5031 0.7154 0.4628 0.025 Uiso 1 1 calc R
C30 C 0.4924(2) 0.78945(19) 0.44381(6) 0.0313(10) Uani 1 1 d .
H30A H 0.5265 0.7877 0.4408 0.038 Uiso 1 1 calc R
H30B H 0.4599 0.7584 0.4379 0.038 Uiso 1 1 calc R
C31 C 0.48309(18) 0.54198(19) 0.44490(5) 0.0287(9) Uani 1 1 d .
H31 H 0.4499 0.5423 0.4481 0.034 Uiso 1 1 calc DR
C32 C 0.4821(2) 0.5094(2) 0.43110(6) 0.0332(10) Uani 1 1 d .
H32 H 0.4478 0.4877 0.4252 0.040 Uiso 1 1 calc DR
C33 C 0.53081(19) 0.50808(19) 0.42577(5) 0.0290(9) Uani 1 1 d .
H33 H 0.5296 0.4863 0.4164 0.035 Uiso 1 1 calc R
C34 C 0.58176(19) 0.54050(19) 0.43497(5) 0.0280(9) Uani 1 1 d .
H34 H 0.6150 0.5403 0.4318 0.034 Uiso 1 1 calc R
C35 C 0.58275(18) 0.57284(18) 0.44880(5) 0.0259(8) Uani 1 1 d .
H35 H 0.6167 0.5943 0.4549 0.031 Uiso 1 1 calc R
C36 C 0.53321(17) 0.57371(17) 0.45375(5) 0.0236(8) Uani 1 1 d .
C37 C 0.53423(18) 0.60861(18) 0.46886(5) 0.0262(8) Uani 1 1 d .
C38 C 0.49969(19) 0.54516(19) 0.51532(6) 0.0304(9) Uani 1 1 d D
H38A H 0.5362 0.5692 0.5097 0.037 Uiso 1 1 calc R
H38B H 0.4967 0.5084 0.5178 0.037 Uiso 1 1 calc R
C39 C 0.4983(2) 0.57337(19) 0.53194(6) 0.0326(10) Uani 1 1 d .
H39A H 0.4657 0.5459 0.5387 0.039 Uiso 1 1 calc R
H39B H 0.5329 0.5834 0.5384 0.039 Uiso 1 1 calc R
C40 C 0.38991(19) 0.57576(18) 0.53603(5) 0.0262(8) Uani 1 1 d .
H40A H 0.3896 0.5409 0.5395 0.031 Uiso 1 1 calc R
H40B H 0.3603 0.5782 0.5425 0.031 Uiso 1 1 calc R
C41 C 0.4459(2) 0.68263(18) 0.53533(5) 0.0268(9) Uani 1 1 d .
H41A H 0.4096 0.6780 0.5392 0.032 Uiso 1 1 calc R
H41B H 0.4764 0.7153 0.5413 0.032 Uiso 1 1 calc R
C42 C 0.59042(18) 0.68476(18) 0.51645(6) 0.0297(9) Uani 1 1 d D
H42A H 0.6258 0.7215 0.5171 0.036 Uiso 1 1 calc R
H42B H 0.5999 0.6543 0.5168 0.036 Uiso 1 1 calc R
C43 C 0.55126(19) 0.67861(18) 0.53122(6) 0.0301(9) Uani 1 1 d .
H43A H 0.5688 0.6767 0.5419 0.036 Uiso 1 1 calc R
H43B H 0.5465 0.7121 0.5317 0.036 Uiso 1 1 calc R
C44 C 0.44851(19) 0.62780(18) 0.54009(5) 0.0270(9) Uani 1 1 d .
C45 C 0.4633(2) 0.6294(2) 0.55921(6) 0.0369(11) Uani 1 1 d .
H45A H 0.4808 0.6057 0.5609 0.044 Uiso 1 1 calc R
H45B H 0.4918 0.6685 0.5622 0.044 Uiso 1 1 calc R
Gd4 Gd 0.86745(2) 1.01727(2) 0.63688(2) 0.01324(4) Uani 1 1 d D
Gd5 Gd 0.84932(2) 0.86611(2) 0.64089(2) 0.01329(4) Uani 1 1 d D
O5AA O 0.81370(12) 0.76243(11) 0.63864(3) 0.0210(5) Uani 1 1 d D
H5AA H 0.7949(15) 0.7385(7) 0.6467(2) 0.032 Uiso 1 1 d DR
O22 O 0.73561(12) 0.98012(13) 0.61028(4) 0.0279(6) Uani 1 1 d .
O23 O 0.83115(11) 1.03481(12) 0.61059(3) 0.0229(6) Uani 1 1 d .
O24 O 0.86009(10) 0.93867(10) 0.62206(3) 0.0148(5) Uani 1 1 d .
O25 O 0.90332(13) 0.90610(14) 0.57128(4) 0.0320(7) Uani 1 1 d .
H25 H 0.9021 0.9360 0.5708 0.048 Uiso 1 1 calc GR
O26 O 0.74660(11) 0.82917(13) 0.63558(3) 0.0235(6) Uani 1 1 d D
H26 H 0.7155(6) 0.8074(18) 0.6409(3) 0.035 Uiso 1 1 d DR
O27 O 0.92352(10) 0.87688(11) 0.62327(3) 0.0157(5) Uani 1 1 d .
O28 O 0.75346(13) 0.73150(12) 0.66576(4) 0.0292(6) Uani 1 1 d .
O29 O 0.79790(11) 0.82754(11) 0.66702(3) 0.0201(5) Uani 1 1 d .
O30 O 0.82998(18) 1.08238(16) 0.64277(4) 0.0421(9) Uani 1 1 d D
H30 H 0.7967 1.0672 0.6383 0.050 Uiso 1 1 d R
O31 O 0.93920(10) 1.07916(10) 0.65584(3) 0.0156(5) Uani 1 1 d .
O32 O 0.76456(12) 0.95322(13) 0.63884(4) 0.0251(6) Uani 1 1 d D
H32A H 0.7417(7) 0.9509(18) 0.6308(2) 0.038 Uiso 1 1 d DR
O33 O 0.88224(11) 0.95511(11) 0.65475(3) 0.0161(5) Uani 1 1 d .
O34 O 0.8240(3) 0.9650(3) 0.70375(7) 0.100(2) Uani 1 1 d .
H34A H 0.8198 0.9696 0.7139 0.151 Uiso 1 1 calc GR
N4 N 0.81422(13) 0.82577(13) 0.60971(4) 0.0165(6) Uani 1 1 d .
N5 N 0.82594(13) 1.00944(13) 0.66815(4) 0.0192(6) Uani 1 1 d .
C46 C 0.72685(19) 1.0362(2) 0.58119(5) 0.0273(9) Uani 1 1 d .
H46 H 0.6933 1.0051 0.5854 0.033 Uiso 1 1 calc R
C47 C 0.7243(2) 1.0671(2) 0.56734(6) 0.0353(10) Uani 1 1 d .
H47 H 0.6891 1.0568 0.5623 0.042 Uiso 1 1 calc R
C48 C 0.7743(3) 1.1134(2) 0.56105(6) 0.0402(12) Uani 1 1 d .
H48 H 0.7724 1.1345 0.5519 0.048 Uiso 1 1 calc R
C49 C 0.8269(2) 1.1283(2) 0.56827(6) 0.0438(12) Uani 1 1 d .
H49 H 0.8605 1.1590 0.5639 0.053 Uiso 1 1 calc R
C50 C 0.8291(2) 1.09691(19) 0.58207(6) 0.0321(10) Uani 1 1 d .
H50 H 0.8645 1.1066 0.5868 0.038 Uiso 1 1 calc R
C51 C 0.77949(17) 1.05149(17) 0.58885(5) 0.0214(8) Uani 1 1 d .
C52 C 0.78223(16) 1.01920(16) 0.60440(5) 0.0197(7) Uani 1 1 d .
C53 C 0.85491(16) 0.86402(17) 0.58046(5) 0.0213(8) Uani 1 1 d .
H53A H 0.8504 0.8264 0.5783 0.026 Uiso 1 1 calc R
H53B H 0.8206 0.8637 0.5764 0.026 Uiso 1 1 calc R
C54 C 0.85674(15) 0.92909(15) 0.60431(4) 0.0154(7) Uani 1 1 d .
H54A H 0.8878 0.9624 0.5987 0.019 Uiso 1 1 calc R
H54B H 0.8206 0.9243 0.6001 0.019 Uiso 1 1 calc R
C55 C 0.86076(15) 0.87547(15) 0.59989(4) 0.0162(7) Uani 1 1 d .
C56 C 0.92024(15) 0.88539(16) 0.60569(4) 0.0161(7) Uani 1 1 d .
H56A H 0.9288 0.8594 0.5994 0.019 Uiso 1 1 calc R
H56B H 0.9494 0.9244 0.6028 0.019 Uiso 1 1 calc R
C57 C 0.75518(16) 0.81350(17) 0.60577(5) 0.0215(8) Uani 1 1 d .
H57A H 0.7297 0.7722 0.6054 0.026 Uiso 1 1 calc R
H57B H 0.7550 0.8286 0.5945 0.026 Uiso 1 1 calc R
C58 C 0.73251(16) 0.83920(19) 0.61863(5) 0.0244(8) Uani 1 1 d D
H58A H 0.7496 0.8802 0.6166 0.029 Uiso 1 1 calc R
H58B H 0.6911 0.8216 0.6175 0.029 Uiso 1 1 calc R
C59 C 0.81724(17) 0.77214(16) 0.60845(5) 0.0213(8) Uani 1 1 d .
H59A H 0.8572 0.7816 0.6084 0.026 Uiso 1 1 calc R
H59B H 0.7998 0.7527 0.5978 0.026 Uiso 1 1 calc R
C60 C 0.78642(17) 0.73282(16) 0.62324(5) 0.0245(8) Uani 1 1 d D
H60A H 0.7463 0.7226 0.6233 0.029 Uiso 1 1 calc R
H60B H 0.7883 0.6978 0.6223 0.029 Uiso 1 1 calc R
C61 C 0.73289(16) 0.94228(17) 0.65430(5) 0.0237(8) Uani 1 1 d D
H61A H 0.7009 0.9031 0.6544 0.028 Uiso 1 1 calc R
H61B H 0.7177 0.9682 0.6553 0.028 Uiso 1 1 calc R
C62 C 0.77323(16) 0.95141(17) 0.66897(5) 0.0221(8) Uani 1 1 d .
H62A H 0.7535 0.9475 0.6797 0.027 Uiso 1 1 calc R
H62B H 0.7842 0.9221 0.6686 0.027 Uiso 1 1 calc R
C63 C 0.88741(16) 0.96594(16) 0.67248(4) 0.0184(7) Uani 1 1 d .
H63A H 0.9259 0.9759 0.6760 0.022 Uiso 1 1 calc R
H63B H 0.8606 0.9309 0.6784 0.022 Uiso 1 1 calc R
C64 C 0.87601(16) 1.01457(17) 0.67808(5) 0.0201(7) Uani 1 1 d .
C65 C 0.92901(17) 1.07297(16) 0.67350(5) 0.0202(7) Uani 1 1 d .
H65A H 0.9231 1.1038 0.6776 0.024 Uiso 1 1 calc R
H65B H 0.9626 1.0763 0.6792 0.024 Uiso 1 1 calc R
C66 C 0.81102(19) 1.05456(18) 0.67209(6) 0.0278(9) Uani 1 1 d .
H66A H 0.7701 1.0361 0.6744 0.033 Uiso 1 1 calc R
H66B H 0.8311 1.0745 0.6824 0.033 Uiso 1 1 calc R
C67 C 0.8252(4) 1.0967(3) 0.65856(9) 0.087(3) Uani 1 1 d D
H67A H 0.7959 1.1079 0.6586 0.105 Uiso 1 1 calc R
H67B H 0.8613 1.1306 0.6616 0.105 Uiso 1 1 calc R
C68 C 0.8691(2) 1.0124(2) 0.69758(6) 0.0350(10) Uani 1 1 d .
H68A H 0.9037 1.0161 0.7027 0.042 Uiso 1 1 calc R
H68B H 0.8660 1.0454 0.7012 0.042 Uiso 1 1 calc R
C69 C 0.75594(19) 0.82301(19) 0.70015(5) 0.0287(9) Uani 1 1 d .
H69 H 0.7764 0.8590 0.6950 0.034 Uiso 1 1 calc R
C70 C 0.7356(2) 0.8182(2) 0.71674(6) 0.0358(10) Uani 1 1 d .
H70 H 0.7421 0.8509 0.7227 0.043 Uiso 1 1 calc R
C71 C 0.7058(2) 0.7651(2) 0.72446(6) 0.0390(11) Uani 1 1 d .
H71 H 0.6931 0.7623 0.7357 0.047 Uiso 1 1 calc R
C72 C 0.6948(2) 0.7162(2) 0.71568(6) 0.0356(10) Uani 1 1 d .
H72 H 0.6741 0.6803 0.7208 0.043 Uiso 1 1 calc R
C73 C 0.71484(19) 0.72086(19) 0.69911(5) 0.0279(9) Uani 1 1 d .
H73 H 0.7076 0.6879 0.6932 0.033 Uiso 1 1 calc R
C74 C 0.74567(16) 0.77431(17) 0.69128(5) 0.0214(8) Uani 1 1 d .
C75 C 0.76718(16) 0.77792(17) 0.67323(5) 0.0197(7) Uani 1 1 d .
Gd6 Gd 0.49099(2) 0.71064(2) 0.66496(2) 0.01567(5) Uani 1 1 d D
O35 O 0.63979(13) 0.76744(15) 0.64785(4) 0.0357(7) Uani 1 1 d .
O36 O 0.54885(13) 0.73004(17) 0.63955(4) 0.0387(8) Uani 1 1 d .
O37 O 0.54348(12) 0.65710(12) 0.66849(4) 0.0268(6) Uani 1 1 d D
H37 H 0.5278(13) 0.6201(6) 0.6671(5) 0.040 Uiso 1 1 d DR
O38 O 0.58882(11) 0.79937(12) 0.66913(4) 0.0245(6) Uani 1 1 d D
H38 H 0.6159(7) 0.8102(15) 0.6616(2) 0.037 Uiso 1 1 d DR
O39 O 0.42874(13) 0.63778(12) 0.68314(3) 0.0290(7) Uani 1 1 d .
O40 O 0.46331(13) 0.75982(13) 0.68325(3) 0.0251(6) Uani 1 1 d .
O41 O 0.52261(16) 0.76064(15) 0.73231(4) 0.0418(8) Uani 1 1 d .
H41 H 0.5089 0.7629 0.7415 0.063 Uiso 1 1 calc GR
N6 N 0.53432(14) 0.72119(15) 0.69581(4) 0.0232(7) Uani 1 1 d .
C76 C 0.48745(19) 0.70634(18) 0.72514(5) 0.0279(9) Uani 1 1 d .
H76A H 0.4496 0.6895 0.7303 0.033 Uiso 1 1 calc R
H76B H 0.5033 0.6818 0.7279 0.033 Uiso 1 1 calc R
C77 C 0.48109(16) 0.70735(16) 0.70591(5) 0.0203(8) Uani 1 1 d .
C78 C 0.4336(2) 0.6466(2) 0.70079(6) 0.0509(16) Uani 1 1 d .
H78A H 0.4416 0.6186 0.7060 0.061 Uiso 1 1 calc R
H78B H 0.3971 0.6400 0.7052 0.061 Uiso 1 1 calc R
C79 C 0.4623(3) 0.7509(3) 0.70107(5) 0.0400(12) Uani 1 1 d .
H79A H 0.4237 0.7373 0.7053 0.048 Uiso 1 1 calc R
H79B H 0.4876 0.7873 0.7066 0.048 Uiso 1 1 calc R
C80 C 0.5538(4) 0.6796(4) 0.69878(7) 0.072(2) Uani 1 1 d .
H80A H 0.5214 0.6433 0.7025 0.086 Uiso 1 1 calc R
H80B H 0.5821 0.6936 0.7079 0.086 Uiso 1 1 calc R
C81 C 0.5799(3) 0.6698(3) 0.68290(7) 0.0472(14) Uani 1 1 d D
H81A H 0.6166 0.7039 0.6806 0.057 Uiso 1 1 calc R
H81B H 0.5869 0.6381 0.6849 0.057 Uiso 1 1 calc R
C82 C 0.5807(2) 0.7809(3) 0.69898(7) 0.074(2) Uani 1 1 d .
H82A H 0.5631 0.8021 0.7034 0.089 Uiso 1 1 calc R
H82B H 0.6050 0.7797 0.7080 0.089 Uiso 1 1 calc R
C83 C 0.6171(3) 0.8131(2) 0.68516(8) 0.0616(18) Uani 1 1 d D
H83A H 0.6324 0.8537 0.6874 0.074 Uiso 1 1 calc R
H83B H 0.6492 0.8062 0.6846 0.074 Uiso 1 1 calc R
C84 C 0.59624(18) 0.7315(2) 0.63938(6) 0.0323(10) Uani 1 1 d .
C85 C 0.60063(19) 0.6871(2) 0.62894(6) 0.0352(10) Uani 1 1 d .
C86 C 0.5671(2) 0.6648(3) 0.61441(6) 0.0445(13) Uani 1 1 d .
H86 H 0.5436 0.6790 0.6107 0.053 Uiso 1 1 calc R
C87 C 0.5689(2) 0.6209(3) 0.60541(7) 0.0550(17) Uani 1 1 d .
H87 H 0.5470 0.6062 0.5956 0.066 Uiso 1 1 calc R
C88 C 0.6028(2) 0.5992(2) 0.61095(7) 0.0518(15) Uani 1 1 d .
H88 H 0.6030 0.5694 0.6050 0.062 Uiso 1 1 calc R
C89 C 0.6363(2) 0.6212(2) 0.62533(7) 0.0450(12) Uani 1 1 d .
H89 H 0.6592 0.6063 0.6290 0.054 Uiso 1 1 calc R
C90 C 0.6360(2) 0.6658(2) 0.63437(6) 0.0351(10) Uani 1 1 d .
H90 H 0.6592 0.6813 0.6440 0.042 Uiso 1 1 calc R

loop_
_atom_site_aniso_label
_atom_site_aniso_U_11
_atom_site_aniso_U_22
_atom_site_aniso_U_33
_atom_site_aniso_U_23
_atom_site_aniso_U_13
_atom_site_aniso_U_12
Gd1 0.01144(8) 0.01127(8) 0.01577(9) -0.00058(6) 0.00022(6) 0.00554(6)
O1 0.0172(13) 0.0141(12) 0.0232(13) 0.0010(10) 0.0042(10) 0.0059(10)
O2 0.060(2) 0.0183(15) 0.051(2) 0.0075(14) 0.0334(18) 0.0184(16)
O3 0.0140(12) 0.0238(14) 0.0297(15) 0.0000(11) 0.0005(11) 0.0076(11)
O4 0.0186(13) 0.0153(12) 0.0266(14) -0.0027(10) 0.0007(11) 0.0064(11)
O5 0.0167(12) 0.0155(12) 0.0151(12) 0.0000(9) 0.0004(9) 0.0104(10)
O6 0.0171(12) 0.0285(14) 0.0106(11) 0.0011(10) -0.0006(9) 0.0141(11)
O7 0.065(2) 0.045(2) 0.0152(14) 0.0002(13) -0.0006(14) 0.0339(19)
N1 0.0195(16) 0.0203(16) 0.0259(17) -0.0070(13) -0.0067(13) 0.0129(13)
C1 0.037(2) 0.036(2) 0.0164(19) -0.0080(16) -0.0078(16) 0.024(2)
C3 0.0204(18) 0.0270(19) 0.0105(16) -0.0003(14) 0.0004(13) 0.0148(16)
C2 0.0230(18) 0.0232(18) 0.0138(16) -0.0039(14) -0.0043(14) 0.0164(16)
C4 0.0229(19) 0.0241(19) 0.0144(17) -0.0046(14) -0.0044(14) 0.0155(16)
C5 0.028(2) 0.0193(18) 0.025(2) -0.0074(15) -0.0035(16) 0.0146(17)
C6 0.0207(18) 0.0176(18) 0.031(2) -0.0098(15) -0.0048(16) 0.0109(15)
C7 0.0197(19) 0.025(2) 0.036(2) -0.0108(17) -0.0102(16) 0.0114(17)
C8 0.0188(19) 0.026(2) 0.041(2) -0.0068(18) -0.0034(17) 0.0105(17)
C9 0.0235(19) 0.0164(18) 0.0240(19) 0.0014(15) 0.0061(15) 0.0075(16)
C10 0.0231(19) 0.0156(17) 0.0208(18) 0.0005(14) 0.0032(15) 0.0061(15)
C11 0.028(2) 0.0206(19) 0.029(2) 0.0083(16) 0.0072(17) 0.0110(17)
C12 0.033(2) 0.033(2) 0.027(2) 0.0036(17) 0.0067(18) 0.019(2)
C13 0.030(2) 0.035(2) 0.023(2) 0.0021(18) 0.0118(17) 0.0085(19)
C14 0.073(4) 0.027(2) 0.051(3) 0.021(2) 0.039(3) 0.019(3)
C15 0.068(4) 0.026(2) 0.051(3) 0.013(2) 0.031(3) 0.025(2)
Gd2 0.01560(9) 0.01299(8) 0.02296(10) -0.00278(6) -0.00465(7) 0.00639(7)
Gd3 0.01609(9) 0.01258(8) 0.01861(9) -0.00120(6) -0.00303(6) 0.00693(7)
O8 0.0226(15) 0.0264(15) 0.0383(17) -0.0126(13) -0.0051(12) 0.0098(13)
O9 0.0309(16) 0.0254(15) 0.0315(16) -0.0081(12) -0.0161(13) 0.0102(13)
O10 0.216(8) 0.096(4) 0.070(4) 0.037(3) 0.055(5) 0.110(5)
O11 0.0168(12) 0.0269(14) 0.0169(13) 0.0000(10) 0.0009(10) 0.0133(11)
O12 0.0191(13) 0.0138(13) 0.0387(16) -0.0032(11) -0.0016(12) 0.0054(11)
O13 0.0193(14) 0.0180(14) 0.0519(19) -0.0032(13) -0.0075(13) 0.0090(12)
O14 0.0193(13) 0.0136(12) 0.0194(13) -0.0020(10) -0.0021(10) 0.0068(10)
O15 0.0253(17) 0.060(2) 0.055(2) -0.0328(19) -0.0085(15) 0.0209(17)
O16 0.0221(14) 0.0248(14) 0.0268(14) -0.0022(11) -0.0004(11) 0.0146(12)
O17 0.0177(13) 0.0220(14) 0.0316(15) -0.0036(11) -0.0029(11) 0.0101(11)
O18 0.0382(16) 0.0187(13) 0.0173(13) -0.0021(10) -0.0035(11) 0.0143(12)
O19 0.0193(13) 0.0158(13) 0.0323(15) -0.0012(11) -0.0059(11) 0.0081(11)
O20 0.0228(14) 0.0236(14) 0.0166(13) 0.0055(10) 0.0011(10) 0.0095(11)
O21 0.073(3) 0.149(5) 0.034(2) 0.015(3) 0.005(2) 0.065(4)
N2 0.0145(15) 0.0145(15) 0.0377(19) 0.0034(13) 0.0042(13) 0.0091(13)
N3 0.0276(18) 0.0181(16) 0.0276(18) -0.0022(13) -0.0092(14) 0.0105(14)
C16 0.030(2) 0.044(3) 0.046(3) -0.024(2) -0.017(2) 0.023(2)
C17 0.040(3) 0.059(3) 0.048(3) -0.032(3) -0.026(2) 0.032(3)
C18 0.060(3) 0.074(4) 0.032(2) -0.027(3) -0.020(2) 0.052(3)
C19 0.055(3) 0.054(3) 0.028(2) -0.013(2) -0.006(2) 0.035(3)
C20 0.036(2) 0.041(3) 0.033(2) -0.015(2) -0.0100(19) 0.023(2)
C21 0.025(2) 0.035(2) 0.035(2) -0.0206(19) -0.0130(18) 0.0194(19)
C22 0.0186(19) 0.029(2) 0.035(2) -0.0141(18) -0.0066(16) 0.0159(17)
C23 0.0184(19) 0.0146(18) 0.050(3) 0.0031(17) 0.0068(18) 0.0079(15)
C24 0.025(2) 0.0182(19) 0.041(2) 0.0069(17) 0.0100(18) 0.0123(17)
C25 0.023(2) 0.025(2) 0.064(3) 0.000(2) 0.000(2) 0.0133(18)
C26 0.0174(19) 0.023(2) 0.050(3) -0.0003(18) 0.0089(18) 0.0116(17)
C27 0.0230(19) 0.028(2) 0.0154(17) -0.0008(14) 0.0003(14) 0.0162(17)
C28 0.0193(18) 0.0203(18) 0.0215(19) 0.0007(14) 0.0034(14) 0.0111(15)
C29 0.0230(19) 0.0181(18) 0.0190(18) 0.0006(14) 0.0039(14) 0.0093(15)
C30 0.045(3) 0.029(2) 0.027(2) 0.0095(17) 0.0111(19) 0.024(2)
C31 0.025(2) 0.037(2) 0.028(2) 0.0017(18) 0.0032(16) 0.0175(19)
C32 0.029(2) 0.037(2) 0.030(2) -0.0043(19) -0.0010(18) 0.014(2)
C33 0.035(2) 0.032(2) 0.0210(19) -0.0010(17) 0.0030(17) 0.0175(19)
C34 0.028(2) 0.033(2) 0.030(2) 0.0042(17) 0.0064(17) 0.0198(19)
C35 0.024(2) 0.026(2) 0.029(2) 0.0007(16) 0.0001(16) 0.0141(17)
C36 0.024(2) 0.0240(19) 0.0238(19) 0.0023(15) 0.0055(15) 0.0128(17)
C37 0.022(2) 0.026(2) 0.031(2) -0.0029(17) -0.0007(16) 0.0126(17)
C38 0.028(2) 0.027(2) 0.042(2) 0.0000(18) -0.0113(19) 0.0181(18)
C39 0.038(2) 0.025(2) 0.035(2) 0.0023(18) -0.0132(19) 0.0154(19)
C40 0.034(2) 0.026(2) 0.0183(19) 0.0024(15) -0.0009(16) 0.0142(18)
C41 0.040(2) 0.024(2) 0.0173(18) -0.0019(15) -0.0045(16) 0.0163(18)
C42 0.022(2) 0.022(2) 0.044(3) -0.0050(18) -0.0127(18) 0.0103(17)
C43 0.032(2) 0.023(2) 0.032(2) -0.0053(17) -0.0169(18) 0.0109(18)
C44 0.038(2) 0.026(2) 0.0147(18) -0.0001(15) -0.0046(16) 0.0142(19)
C45 0.051(3) 0.037(3) 0.021(2) -0.0017(18) -0.0057(19) 0.020(2)
Gd4 0.01156(8) 0.01270(8) 0.01547(9) -0.00041(6) 0.00027(6) 0.00606(6)
Gd5 0.01103(8) 0.01239(8) 0.01551(9) 0.00045(6) 0.00165(6) 0.00515(6)
O5AA 0.0211(13) 0.0171(13) 0.0220(13) -0.0001(10) 0.0016(11) 0.0074(11)
O22 0.0218(14) 0.0316(16) 0.0258(14) 0.0017(12) -0.0047(11) 0.0100(13)
O23 0.0174(13) 0.0303(15) 0.0228(14) 0.0029(11) -0.0023(10) 0.0132(12)
O24 0.0173(12) 0.0152(12) 0.0134(12) -0.0010(9) 0.0009(9) 0.0093(10)
O25 0.0311(16) 0.0417(18) 0.0161(14) 0.0004(13) 0.0034(12) 0.0127(14)
O26 0.0120(12) 0.0324(15) 0.0233(14) 0.0070(11) 0.0030(10) 0.0090(12)
O27 0.0147(12) 0.0206(13) 0.0136(12) 0.0011(9) 0.0017(9) 0.0103(10)
O28 0.0352(17) 0.0196(14) 0.0241(14) 0.0041(11) 0.0051(12) 0.0071(13)
O29 0.0186(13) 0.0172(13) 0.0216(13) 0.0039(10) 0.0069(10) 0.0068(11)
O30 0.070(2) 0.047(2) 0.0360(18) -0.0132(15) -0.0126(17) 0.049(2)
O31 0.0153(12) 0.0140(12) 0.0141(12) -0.0010(9) 0.0008(9) 0.0048(10)
O32 0.0154(13) 0.0355(16) 0.0214(14) 0.0032(12) 0.0022(10) 0.0104(12)
O33 0.0187(12) 0.0154(12) 0.0142(12) 0.0013(9) 0.0018(10) 0.0087(10)
O34 0.111(5) 0.075(4) 0.062(3) -0.008(3) 0.026(3) 0.007(3)
N4 0.0125(14) 0.0138(14) 0.0232(16) -0.0016(12) -0.0021(12) 0.0066(12)
N5 0.0152(15) 0.0159(15) 0.0253(16) -0.0039(12) 0.0026(12) 0.0068(13)
C46 0.027(2) 0.038(2) 0.024(2) -0.0006(17) -0.0022(16) 0.0217(19)
C47 0.042(3) 0.051(3) 0.027(2) -0.004(2) -0.0098(19) 0.034(2)
C48 0.068(4) 0.036(3) 0.028(2) 0.0009(19) -0.013(2) 0.034(3)
C49 0.054(3) 0.027(2) 0.035(3) 0.0030(19) -0.008(2) 0.008(2)
C50 0.032(2) 0.029(2) 0.029(2) -0.0008(18) -0.0096(18) 0.0101(19)
C51 0.026(2) 0.0229(19) 0.0214(18) -0.0032(15) -0.0032(15) 0.0170(17)
C52 0.0194(18) 0.0219(18) 0.0214(18) -0.0045(15) -0.0029(14) 0.0130(16)
C53 0.0221(19) 0.027(2) 0.0160(18) -0.0056(14) -0.0043(14) 0.0131(16)
C54 0.0175(17) 0.0190(17) 0.0125(16) 0.0012(13) -0.0019(13) 0.0112(14)
C55 0.0169(17) 0.0180(17) 0.0134(16) -0.0009(13) 0.0006(13) 0.0084(14)
C56 0.0175(17) 0.0207(18) 0.0109(16) 0.0015(13) 0.0041(13) 0.0103(15)
C57 0.0136(17) 0.0227(19) 0.0250(19) -0.0018(15) -0.0029(14) 0.0068(15)
C58 0.0143(17) 0.032(2) 0.027(2) 0.0025(16) -0.0002(15) 0.0122(16)
C59 0.0214(19) 0.0161(17) 0.0247(19) -0.0064(15) -0.0010(15) 0.0081(15)
C60 0.0230(19) 0.0144(17) 0.031(2) -0.0027(15) 0.0008(16) 0.0052(15)
C61 0.0155(18) 0.0239(19) 0.028(2) 0.0000(16) 0.0063(15) 0.0073(16)
C62 0.0191(18) 0.0196(19) 0.0225(19) 0.0022(15) 0.0088(15) 0.0058(15)
C63 0.0198(18) 0.0199(18) 0.0139(17) 0.0007(13) -0.0014(13) 0.0088(15)
C64 0.0202(18) 0.0230(19) 0.0160(18) -0.0008(14) 0.0019(14) 0.0099(16)
C65 0.0219(19) 0.0182(18) 0.0156(17) -0.0052(14) 0.0021(14) 0.0065(15)
C66 0.026(2) 0.023(2) 0.035(2) -0.0084(17) 0.0029(17) 0.0130(17)
C67 0.164(8) 0.079(5) 0.076(5) 0.046(4) 0.081(5) 0.103(6)
C68 0.035(2) 0.044(3) 0.021(2) 0.0015(18) 0.0102(17) 0.016(2)
C69 0.033(2) 0.027(2) 0.027(2) 0.0073(17) 0.0060(17) 0.0155(18)
C70 0.052(3) 0.038(3) 0.024(2) 0.0032(18) 0.007(2) 0.027(2)
C71 0.052(3) 0.052(3) 0.021(2) 0.013(2) 0.012(2) 0.032(3)
C72 0.044(3) 0.033(2) 0.025(2) 0.0155(18) 0.0070(19) 0.016(2)
C73 0.031(2) 0.026(2) 0.022(2) 0.0056(16) -0.0003(16) 0.0109(18)
C74 0.0203(18) 0.026(2) 0.0187(18) 0.0066(15) 0.0019(14) 0.0123(16)
C75 0.0148(17) 0.0240(19) 0.0201(18) 0.0039(15) -0.0007(14) 0.0097(15)
Gd6 0.01205(8) 0.01434(8) 0.02024(9) -0.00002(6) 0.00037(6) 0.00631(7)
O35 0.0179(14) 0.0421(19) 0.0408(18) 0.0037(15) 0.0110(13) 0.0102(14)
O36 0.0218(15) 0.072(2) 0.0227(15) 0.0137(15) 0.0054(12) 0.0237(16)
O37 0.0230(14) 0.0213(14) 0.0394(17) 0.0035(12) 0.0071(12) 0.0135(12)
O38 0.0136(12) 0.0176(13) 0.0385(16) 0.0012(12) 0.0011(11) 0.0051(11)
O39 0.0268(15) 0.0217(14) 0.0182(14) -0.0032(11) 0.0061(11) -0.0030(12)
O40 0.0385(16) 0.0361(16) 0.0171(13) 0.0000(11) -0.0011(12) 0.0308(14)
O41 0.042(2) 0.0406(19) 0.0332(18) -0.0075(15) -0.0037(15) 0.0137(16)
N6 0.0162(15) 0.0279(18) 0.0279(17) 0.0006(14) -0.0025(13) 0.0129(14)
C76 0.035(2) 0.028(2) 0.023(2) 0.0003(16) -0.0042(17) 0.0183(19)
C77 0.0198(18) 0.0203(18) 0.0214(19) 0.0012(14) 0.0003(14) 0.0104(16)
C78 0.048(3) 0.038(3) 0.020(2) -0.0103(19) 0.008(2) -0.013(2)
C79 0.065(3) 0.070(4) 0.017(2) -0.005(2) -0.007(2) 0.058(3)
C80 0.123(6) 0.137(7) 0.033(3) 0.011(3) 0.006(3) 0.123(6)
C81 0.065(4) 0.073(4) 0.041(3) -0.004(3) -0.008(2) 0.062(3)
C82 0.032(3) 0.082(5) 0.039(3) -0.020(3) 0.003(2) -0.025(3)
C83 0.058(4) 0.032(3) 0.052(3) -0.003(2) -0.020(3) -0.009(3)
C84 0.021(2) 0.046(3) 0.025(2) 0.0112(19) 0.0102(16) 0.013(2)
C85 0.020(2) 0.046(3) 0.026(2) 0.0073(19) 0.0094(17) 0.0067(19)
C86 0.027(2) 0.062(3) 0.024(2) 0.009(2) 0.0087(18) 0.007(2)
C87 0.031(3) 0.064(4) 0.028(2) -0.001(2) 0.004(2) -0.008(3)
C88 0.044(3) 0.038(3) 0.041(3) 0.001(2) 0.017(2) -0.003(2)
C89 0.044(3) 0.036(3) 0.040(3) 0.004(2) 0.012(2) 0.009(2)
C90 0.029(2) 0.039(3) 0.028(2) 0.0057(19) 0.0095(18) 0.011(2)

loop_
_atom_type_symbol
_atom_type_description
_atom_type_scat_dispersion_real
_atom_type_scat_dispersion_imag
_atom_type_scat_source
C C 0.0033 0.0016 'International Tables Vol C Tables 4.2.6.8 and 6.1.1.4'
H H 0.0000 0.0000 'International Tables Vol C Tables 4.2.6.8 and 6.1.1.4'
N N 0.0061 0.0033 'International Tables Vol C Tables 4.2.6.8 and 6.1.1.4'
O O 0.0106 0.0060 'International Tables Vol C Tables 4.2.6.8 and 6.1.1.4'
Gd Gd -0.1653 3.9035 'International Tables Vol C Tables 4.2.6.8 and 6.1.1.4'

loop_
_geom_angle_atom_site_label_1
_geom_angle_atom_site_label_2
_geom_angle_atom_site_label_3
_geom_angle
_geom_angle_site_symmetry_1
_geom_angle_site_symmetry_3
Gd1 Gd1 Gd1 119.126(2) 11_566 12_656
O1 Gd1 Gd1 106.02(6) . 11_566
O1 Gd1 Gd1 114.90(6) . 12_656
O1 Gd1 O3 70.22(9) . .
O1 Gd1 O4 75.05(9) . .
O1 Gd1 N1 123.71(10) . .
O3 Gd1 Gd1 80.30(7) . 11_566
O3 Gd1 Gd1 154.62(7) . 12_656
O3 Gd1 N1 67.13(10) . .
O4 Gd1 Gd1 73.44(6) . 12_656
O4 Gd1 Gd1 163.53(6) . 11_566
O4 Gd1 O3 84.79(9) . .
O4 Gd1 N1 66.25(10) . .
O5 Gd1 Gd1 108.34(6) . 12_656
O5 Gd1 Gd1 34.37(6) 12_656 12_656
O5 Gd1 Gd1 33.63(6) . 11_566
O5 Gd1 Gd1 117.90(6) 12_656 11_566
O5 Gd1 O1 84.40(9) 12_656 .
O5 Gd1 O1 133.46(9) . .
O5 Gd1 O3 152.56(9) 12_656 .
O5 Gd1 O3 78.26(9) . .
O5 Gd1 O4 78.54(9) 12_656 .
O5 Gd1 O4 135.67(9) . .
O5 Gd1 O5 128.54(12) 12_656 .
O5 Gd1 O6 76.93(9) . .
O5 Gd1 O6 67.78(8) 12_656 .
O5 Gd1 O6 89.88(9) 12_656 11_566
O5 Gd1 N1 123.38(9) 12_656 .
O5 Gd1 N1 69.41(9) . .
O6 Gd1 Gd1 34.98(6) 11_566 11_566
O6 Gd1 Gd1 34.73(6) . 12_656
O6 Gd1 Gd1 99.24(6) . 11_566
O6 Gd1 Gd1 108.04(7) 11_566 12_656
O6 Gd1 O1 148.97(9) . .
O6 Gd1 O1 83.35(9) 11_566 .
O6 Gd1 O3 132.85(9) . .
O6 Gd1 O3 97.15(9) 11_566 .
O6 Gd1 O4 85.80(9) . .
O6 Gd1 O4 156.29(9) 11_566 .
O6 Gd1 O5 67.30(8) 11_566 .
O6 Gd1 O6 109.06(13) 11_566 .
O6 Gd1 N1 136.14(9) 11_566 .
O6 Gd1 N1 66.80(10) . .
N1 Gd1 Gd1 101.18(7) . 11_566
N1 Gd1 Gd1 91.76(7) . 12_656
C9 O1 Gd1 133.9(2) . .
C8 O3 Gd1 116.3(2) . .
C6 O4 Gd1 121.9(2) . .
Gd1 O5 Gd1 112.00(10) 11_566 .
C2 O5 Gd1 119.8(2) . .
C2 O5 Gd1 127.8(2) . 11_566
Gd1 O6 Gd1 110.29(10) 12_656 .
C3 O6 Gd1 129.2(2) . 12_656
C3 O6 Gd1 118.3(2) . .
C4 N1 Gd1 98.1(2) . .
C5 N1 Gd1 107.6(2) . .
C5 N1 C4 112.5(3) . .
C5 N1 C7 110.7(3) . .
C7 N1 Gd1 113.1(2) . .
C7 N1 C4 114.2(3) . .
O7 C1 C4 112.1(3) . .
O6 C3 C4 113.5(3) . .
O5 C2 C4 111.7(3) . .
N1 C4 C1 111.6(3) . .
N1 C4 C3 108.4(3) . .
N1 C4 C2 108.4(3) . .
C1 C4 C3 110.1(3) . .
C1 C4 C2 109.7(3) . .
C2 C4 C3 108.7(3) . .
N1 C5 C6 111.9(3) . .
O4 C6 C5 107.9(3) . .
N1 C7 C8 113.1(3) . .
O3 C8 C7 111.1(3) . .
O1 C9 O2 124.9(4) . .
O1 C9 C10 118.9(3) . .
O2 C9 C10 116.2(3) . .
C11 C10 C9 120.6(3) . .
C11 C10 C15 118.9(4) . .
C15 C10 C9 120.5(4) . .
C10 C11 C12 121.3(4) . .
C13 C12 C11 119.7(4) . .
C12 C13 C14 119.6(4) . .
C15 C14 C13 120.2(4) . .
C14 C15 C10 120.4(5) . .
Gd3 Gd2 Gd3 121.009(6) . 2_665
O9 Gd2 Gd3 111.56(8) . 2_665
O9 Gd2 Gd3 104.90(7) . .
O9 Gd2 O12 72.69(10) . .
O9 Gd2 O13 74.93(11) . .
O9 Gd2 N2 127.83(11) . .
O11 Gd2 Gd3 34.01(6) . 2_665
O11 Gd2 Gd3 102.28(7) . .
O11 Gd2 O9 145.12(10) . .
O11 Gd2 O12 90.57(10) . .
O11 Gd2 O13 133.77(10) . .
O11 Gd2 O14 77.38(9) . .
O11 Gd2 N2 66.95(9) . .
O12 Gd2 Gd3 80.44(7) . 2_665
O12 Gd2 Gd3 156.22(7) . .
O12 Gd2 N2 66.57(10) . .
O13 Gd2 Gd3 75.32(7) . .
O13 Gd2 Gd3 157.58(7) . 2_665
O13 Gd2 O12 81.33(9) . .
O13 Gd2 N2 68.11(10) . .
O14 Gd2 Gd3 34.39(6) . .
O14 Gd2 Gd3 107.56(6) . 2_665
O14 Gd2 O9 135.81(10) . .
O14 Gd2 O12 134.70(10) . .
O14 Gd2 O13 76.81(9) . .
O14 Gd2 N2 68.54(10) . .
O18 Gd2 Gd3 110.82(8) . 2_665
O18 Gd2 Gd3 34.90(7) . .
O18 Gd2 O9 79.62(10) . .
O18 Gd2 O11 113.10(10) . .
O18 Gd2 O12 152.30(10) . .
O18 Gd2 O13 91.31(10) . .
O18 Gd2 O14 67.76(9) . .
O18 Gd2 N2 134.84(10) . .
O20 Gd2 Gd3 34.75(7) 2_665 2_665
O20 Gd2 Gd3 120.67(7) 2_665 .
O20 Gd2 O9 79.45(10) 2_665 .
O20 Gd2 O11 67.96(9) 2_665 .
O20 Gd2 O12 82.62(10) 2_665 .
O20 Gd2 O13 152.85(10) 2_665 .
O20 Gd2 O14 129.30(10) 2_665 .
O20 Gd2 O18 92.83(10) 2_665 .
O20 Gd2 N2 124.03(10) 2_665 .
N2 Gd2 Gd3 99.95(7) . .
N2 Gd2 Gd3 92.60(7) . 2_665
Gd2 Gd3 Gd2 116.845(6) . 3_565
O11 Gd3 Gd2 108.51(7) 3_565 .
O11 Gd3 Gd2 34.72(6) 3_565 3_565
O11 Gd3 O14 88.67(9) 3_565 .
O11 Gd3 O16 83.82(9) 3_565 .
O11 Gd3 O17 155.04(9) 3_565 .
O11 Gd3 O18 109.83(10) 3_565 .
O11 Gd3 O19 90.29(9) 3_565 .
O11 Gd3 O20 67.80(9) 3_565 .
O11 Gd3 N3 136.33(10) 3_565 .
O14 Gd3 Gd2 114.81(6) . 3_565
O14 Gd3 Gd2 35.33(6) . .
O14 Gd3 O16 84.44(9) . .
O14 Gd3 O17 82.95(9) . .
O14 Gd3 O18 68.43(9) . .
O14 Gd3 O19 157.01(9) . .
O14 Gd3 O20 126.47(10) . .
O14 Gd3 N3 125.46(10) . .
O16 Gd3 Gd2 108.19(7) . 3_565
O16 Gd3 Gd2 114.96(7) . .
O16 Gd3 O17 72.03(9) . .
O16 Gd3 O19 72.62(9) . .
O16 Gd3 N3 121.74(10) . .
O17 Gd3 Gd2 162.24(6) . 3_565
O17 Gd3 Gd2 77.31(6) . .
O17 Gd3 N3 65.40(10) . .
O18 Gd3 Gd2 97.51(8) . 3_565
O18 Gd3 Gd2 34.65(7) . .
O18 Gd3 O16 148.72(10) . .
O18 Gd3 O17 88.89(10) . .
O18 Gd3 O19 132.89(9) . .
O18 Gd3 O20 75.47(10) . .
O18 Gd3 N3 67.79(10) . .
O19 Gd3 Gd2 75.03(6) . 3_565
O19 Gd3 Gd2 160.06(6) . .
O19 Gd3 O17 88.46(9) . .
O19 Gd3 N3 68.48(10) . .
O20 Gd3 Gd2 33.88(7) . 3_565
O20 Gd3 Gd2 106.64(7) . .
O20 Gd3 O16 135.35(10) . .
O20 Gd3 O17 135.07(9) . .
O20 Gd3 O19 73.77(10) . .
O20 Gd3 N3 69.70(10) . .
N3 Gd3 Gd2 92.67(7) . .
N3 Gd3 Gd2 101.68(8) . 3_565
C22 O9 Gd2 139.3(3) . .
Gd3 O11 Gd2 111.28(11) 2_665 .
C27 O11 Gd2 119.3(2) . .
C27 O11 Gd3 127.4(2) . 2_665
C23 O12 Gd2 121.1(2) . .
C25 O13 Gd2 116.1(2) . .
Gd3 O14 Gd2 110.28(10) . .
C29 O14 Gd2 119.7(2) . .
C29 O14 Gd3 129.6(2) . .
C37 O16 Gd3 136.3(3) . .
C42 O17 Gd3 121.8(2) . .
Gd2 O18 Gd3 110.45(11) . .
C41 O18 Gd2 128.6(2) . .
C41 O18 Gd3 118.0(2) . .
C38 O19 Gd3 111.5(2) . .
Gd2 O20 Gd3 111.38(11) 3_565 .
C40 O20 Gd2 128.6(2) . 3_565
C40 O20 Gd3 119.4(2) . .
C24 N2 Gd2 107.1(2) . .
C24 N2 C26 111.1(3) . .
C24 N2 C28 113.9(3) . .
C26 N2 Gd2 112.1(3) . .
C26 N2 C28 112.9(3) . .
C28 N2 Gd2 99.1(2) . .
C39 N3 Gd3 111.8(2) . .
C39 N3 C44 114.0(3) . .
C43 N3 Gd3 108.6(2) . .
C43 N3 C39 110.8(3) . .
C43 N3 C44 112.9(3) . .
C44 N3 Gd3 98.1(2) . .
C21 C16 C17 119.0(5) . .
C18 C17 C16 120.7(5) . .
C17 C18 C19 120.3(5) . .
C18 C19 C20 119.4(6) . .
C21 C20 C19 120.8(5) . .
C16 C21 C22 120.3(5) . .
C20 C21 C16 119.6(5) . .
C20 C21 C22 120.0(4) . .
O8 C22 O9 124.8(4) . .
O8 C22 C21 119.3(4) . .
O9 C22 C21 115.9(4) . .
O12 C23 C24 109.0(3) . .
N2 C24 C23 112.2(4) . .
O13 C25 C26 112.6(4) . .
N2 C26 C25 112.0(4) . .
O11 C27 C28 113.1(3) . .
N2 C28 C27 108.5(3) . .
N2 C28 C29 108.4(3) . .
N2 C28 C30 114.8(3) . .
C27 C28 C29 108.1(3) . .
C27 C28 C30 109.2(3) . .
C30 C28 C29 107.6(3) . .
O14 C29 C28 112.5(3) . .
O10 C30 C28 113.2(4) . .
C36 C31 C32 119.5(4) . .
C31 C32 C33 122.0(4) . .
C32 C33 C34 118.0(4) . .
C35 C34 C33 120.1(4) . .
C34 C35 C36 120.6(4) . .
C31 C36 C35 119.8(4) . .
C31 C36 C37 119.6(4) . .
C35 C36 C37 120.6(4) . .
O15 C37 C36 117.1(4) . .
O16 C37 O15 123.5(4) . .
O16 C37 C36 119.4(4) . .
O19 C38 C39 112.0(4) . .
N3 C39 C38 113.2(3) . .
O20 C40 C44 110.9(3) . .
O18 C41 C44 114.0(3) . .
O17 C42 C43 107.8(3) . .
N3 C43 C42 111.3(3) . .
N3 C44 C40 109.7(3) . .
N3 C44 C41 108.6(3) . .
N3 C44 C45 109.8(4) . .
C40 C44 C41 107.7(4) . .
C40 C44 C45 111.1(4) . .
C45 C44 C41 109.9(3) . .
O21 C45 C44 115.3(4) . .
Gd5 Gd4 Gd5 120.057(6) 3_675 .
O23 Gd4 Gd5 115.03(7) . .
O23 Gd4 Gd5 102.89(7) . 3_675
O23 Gd4 O30 70.95(10) . .
O23 Gd4 N5 127.25(10) . .
O24 Gd4 Gd5 117.62(6) . 3_675
O24 Gd4 Gd5 34.58(6) . .
O24 Gd4 O23 83.86(9) . .
O24 Gd4 O30 149.20(11) . .
O24 Gd4 O31 128.78(9) . .
O24 Gd4 O32 80.69(10) . .
O24 Gd4 O33 67.81(8) . .
O24 Gd4 N5 123.06(9) . .
O27 Gd4 Gd5 108.66(6) 3_675 .
O27 Gd4 Gd5 34.28(6) 3_675 3_675
O27 Gd4 O23 80.48(9) 3_675 .
O27 Gd4 O24 89.83(9) 3_675 .
O27 Gd4 O30 102.74(12) 3_675 .
O27 Gd4 O31 67.59(9) 3_675 .
O27 Gd4 O32 155.78(9) 3_675 .
O27 Gd4 O33 107.31(9) 3_675 .
O27 Gd4 N5 135.76(9) 3_675 .
O30 Gd4 Gd5 85.92(10) . 3_675
O30 Gd4 Gd5 148.57(10) . .
O30 Gd4 N5 65.05(11) . .
O31 Gd4 Gd5 108.79(6) . .
O31 Gd4 Gd5 34.70(6) . 3_675
O31 Gd4 O23 132.03(9) . .
O31 Gd4 O30 81.96(11) . .
O31 Gd4 O32 134.91(9) . .
O31 Gd4 O33 75.87(9) . .
O31 Gd4 N5 68.60(9) . .
O32 Gd4 Gd5 75.42(7) . .
O32 Gd4 Gd5 161.63(7) . 3_675
O32 Gd4 O23 76.40(9) . .
O32 Gd4 O30 76.45(12) . .
O32 Gd4 N5 66.44(10) . .
O33 Gd4 Gd5 98.35(6) . 3_675
O33 Gd4 Gd5 35.25(6) . .
O33 Gd4 O23 150.25(9) . .
O33 Gd4 O30 131.72(10) . .
O33 Gd4 O32 89.76(9) . .
O33 Gd4 N5 67.00(9) . .
N5 Gd4 Gd5 101.56(7) . 3_675
N5 Gd4 Gd5 90.83(7) . .
Gd4 Gd5 Gd4 118.617(6) 2_765 .
O5AA Gd5 Gd4 163.94(6) . .
O5AA Gd5 Gd4 73.93(6) . 2_765
O5AA Gd5 N4 67.21(9) . .
O24 Gd5 Gd4 34.34(6) . .
O24 Gd5 Gd4 107.94(6) . 2_765
O24 Gd5 O5AA 135.53(9) . .
O24 Gd5 O26 82.88(9) . .
O24 Gd5 O29 134.58(9) . .
O24 Gd5 O33 67.60(8) . .
O24 Gd5 N4 68.32(9) . .
O26 Gd5 Gd4 86.36(7) . .
O26 Gd5 Gd4 150.01(7) . 2_765
O26 Gd5 O5AA 78.92(10) . .
O26 Gd5 N4 65.17(9) . .
O27 Gd5 Gd4 99.91(6) . .
O27 Gd5 Gd4 34.04(6) . 2_765
O27 Gd5 O5AA 85.53(9) . .
O27 Gd5 O24 77.35(9) . .
O27 Gd5 O26 132.15(9) . .
O27 Gd5 O29 146.67(9) . .
O27 Gd5 O31 67.64(9) . 2_765
O27 Gd5 O33 106.50(9) . .
O27 Gd5 N4 67.06(9) . .
O29 Gd5 Gd4 105.50(6) . .
O29 Gd5 Gd4 113.03(7) . 2_765
O29 Gd5 O5AA 75.97(9) . .
O29 Gd5 O26 71.44(9) . .
O29 Gd5 N4 126.93(10) . .
O31 Gd5 Gd4 116.22(6) 2_765 .
O31 Gd5 Gd4 34.99(6) 2_765 2_765
O31 Gd5 O5AA 79.84(9) 2_765 .
O31 Gd5 O24 127.78(9) 2_765 .
O31 Gd5 O26 149.09(9) 2_765 .
O31 Gd5 O29 81.80(9) 2_765 .
O31 Gd5 O33 86.28(9) 2_765 .
O31 Gd5 N4 125.01(9) 2_765 .
O33 Gd5 Gd4 35.28(6) . .
O33 Gd5 Gd4 104.69(6) . 2_765
O33 Gd5 O5AA 156.64(9) . .
O33 Gd5 O26 105.29(9) . .
O33 Gd5 O29 83.56(9) . .
O33 Gd5 N4 135.74(9) . .
N4 Gd5 Gd4 92.30(6) . 2_765
N4 Gd5 Gd4 100.82(7) . .
C60 O5AA Gd5 119.5(2) . .
C52 O23 Gd4 135.8(3) . .
Gd4 O24 Gd5 111.08(10) . .
C54 O24 Gd4 128.8(2) . .
C54 O24 Gd5 119.9(2) . .
C58 O26 Gd5 115.3(2) . .
Gd4 O27 Gd5 111.68(10) 2_765 .
C56 O27 Gd4 127.7(2) . 2_765
C56 O27 Gd5 118.9(2) . .
C75 O29 Gd5 135.8(2) . .
C67 O30 Gd4 121.1(3) . .
Gd5 O31 Gd4 110.31(10) 3_675 .
C65 O31 Gd4 119.9(2) . .
C65 O31 Gd5 129.5(2) . 3_675
C61 O32 Gd4 123.5(2) . .
Gd5 O33 Gd4 109.48(10) . .
C63 O33 Gd4 118.2(2) . .
C63 O33 Gd5 127.6(2) . .
C55 N4 Gd5 98.07(19) . .
C57 N4 Gd5 113.9(2) . .
C57 N4 C55 114.4(3) . .
C57 N4 C59 110.0(3) . .
C59 N4 Gd5 106.1(2) . .
C59 N4 C55 113.7(3) . .
C62 N5 Gd4 105.3(2) . .
C62 N5 C64 114.3(3) . .
C64 N5 Gd4 98.6(2) . .
C66 N5 Gd4 113.6(2) . .
C66 N5 C62 109.9(3) . .
C66 N5 C64 114.3(3) . .
C47 C46 C51 120.3(4) . .
C48 C47 C46 120.0(4) . .
C49 C48 C47 120.4(4) . .
C48 C49 C50 119.3(5) . .
C51 C50 C49 121.2(4) . .
C46 C51 C52 120.5(4) . .
C50 C51 C46 118.7(4) . .
C50 C51 C52 120.7(4) . .
O22 C52 O23 125.2(4) . .
O22 C52 C51 117.4(3) . .
O23 C52 C51 117.3(3) . .
O25 C53 C55 112.3(3) . .
O24 C54 C55 111.5(3) . .
N4 C55 C53 111.7(3) . .
N4 C55 C54 107.4(3) . .
N4 C55 C56 109.3(3) . .
C53 C55 C56 108.4(3) . .
C54 C55 C53 111.1(3) . .
C54 C55 C56 108.8(3) . .
O27 C56 C55 113.7(3) . .
N4 C57 C58 113.0(3) . .
O26 C58 C57 109.0(3) . .
N4 C59 C60 110.6(3) . .
O5AA C60 C59 108.0(3) . .
O32 C61 C62 107.9(3) . .
N5 C62 C61 111.4(3) . .
O33 C63 C64 114.4(3) . .
N5 C64 C63 108.8(3) . .
N5 C64 C65 107.6(3) . .
N5 C64 C68 115.3(3) . .
C65 C64 C63 108.7(3) . .
C68 C64 C63 108.7(3) . .
C68 C64 C65 107.6(3) . .
O31 C65 C64 112.1(3) . .
C67 C66 N5 114.2(4) . .
O30 C67 C66 118.8(5) . .
O34 C68 C64 115.6(4) . .
C74 C69 C70 119.9(4) . .
C71 C70 C69 120.3(4) . .
C72 C71 C70 120.3(4) . .
C71 C72 C73 119.5(4) . .
C72 C73 C74 120.7(4) . .
C69 C74 C73 119.3(4) . .
C69 C74 C75 121.4(4) . .
C73 C74 C75 119.3(4) . .
O28 C75 O29 125.5(4) . .
O28 C75 C74 117.4(3) . .
O29 C75 C74 117.1(3) . .
Gd6 Gd6 Gd6 119.504(1) 14_456 15_556
O36 Gd6 Gd6 108.06(9) . 15_556
O36 Gd6 Gd6 111.77(10) . 14_456
O36 Gd6 O37 74.11(11) . .
O36 Gd6 O38 69.57(11) . .
O36 Gd6 N6 122.02(10) . .
O37 Gd6 Gd6 162.55(7) . 15_556
O37 Gd6 Gd6 73.67(7) . 14_456
O37 Gd6 O38 84.74(9) . .
O37 Gd6 N6 67.16(10) . .
O38 Gd6 Gd6 80.08(6) . 15_556
O38 Gd6 Gd6 156.55(6) . 14_456
O38 Gd6 N6 65.56(10) . .
O39 Gd6 Gd6 104.62(8) . 15_556
O39 Gd6 Gd6 111.60(8) 15_556 14_456
O39 Gd6 Gd6 34.95(7) 15_556 15_556
O39 Gd6 Gd6 34.60(7) . 14_456
O39 Gd6 O36 81.84(11) 15_556 .
O39 Gd6 O36 143.35(12) . .
O39 Gd6 O37 79.72(11) . .
O39 Gd6 O37 155.38(10) 15_556 .
O39 Gd6 O38 91.84(11) 15_556 .
O39 Gd6 O38 133.22(10) . .
O39 Gd6 O39 118.85(17) 15_556 .
O39 Gd6 O40 88.63(11) 15_556 14_456
O39 Gd6 O40 68.58(9) 15_556 .
O39 Gd6 N6 67.73(10) . .
O39 Gd6 N6 132.87(10) 15_556 .
O40 Gd6 Gd6 34.72(7) 14_456 14_456
O40 Gd6 Gd6 34.63(7) . 15_556
O40 Gd6 Gd6 113.80(8) 14_456 15_556
O40 Gd6 Gd6 106.55(8) . 14_456
O40 Gd6 O36 83.48(11) 14_456 .
O40 Gd6 O36 138.08(12) . .
O40 Gd6 O37 83.58(10) 14_456 .
O40 Gd6 O37 134.50(10) . .
O40 Gd6 O38 152.67(10) 14_456 .
O40 Gd6 O38 82.01(10) . .
O40 Gd6 O39 68.32(10) 14_456 .
O40 Gd6 O39 78.41(11) . .
O40 Gd6 O40 123.16(16) 14_456 .
O40 Gd6 N6 67.70(10) . .
O40 Gd6 N6 130.44(10) 14_456 .
N6 Gd6 Gd6 98.46(7) . 15_556
N6 Gd6 Gd6 96.95(8) . 14_456
C84 O36 Gd6 123.3(3) . .
C81 O37 Gd6 118.2(3) . .
C83 O38 Gd6 121.8(3) . .
Gd6 O39 Gd6 110.46(11) 14_456 .
C78 O39 Gd6 119.9(3) . .
C78 O39 Gd6 128.6(3) . 14_456
Gd6 O40 Gd6 110.65(11) 15_556 .
C79 O40 Gd6 129.2(2) . 15_556
C79 O40 Gd6 119.9(2) . .
C77 N6 Gd6 98.1(2) . .
C80 N6 Gd6 111.7(3) . .
C80 N6 C77 112.5(4) . .
C80 N6 C82 111.7(6) . .
C82 N6 Gd6 111.0(3) . .
C82 N6 C77 111.1(4) . .
O41 C76 C77 113.8(4) . .
N6 C77 C76 115.1(3) . .
N6 C77 C78 107.8(3) . .
N6 C77 C79 108.3(3) . .
C76 C77 C78 106.3(3) . .
C76 C77 C79 110.0(3) . .
C79 C77 C78 109.3(4) . .
O39 C78 C77 113.2(4) . .
O40 C79 C77 112.8(3) . .
N6 C80 C81 112.0(4) . .
O37 C81 C80 111.8(4) . .
C83 C82 N6 118.7(5) . .
O38 C83 C82 113.6(5) . .
O35 C84 C85 118.7(4) . .
O36 C84 O35 123.7(5) . .
O36 C84 C85 117.6(4) . .
C86 C85 C84 119.8(5) . .
C86 C85 C90 120.1(5) . .
C90 C85 C84 120.0(4) . .
C85 C86 C87 119.2(6) . .
C88 C87 C86 120.7(5) . .
C87 C88 C89 120.3(6) . .
C88 C89 C90 120.0(6) . .
C89 C90 C85 119.6(5) . .

loop_
_geom_bond_atom_site_label_1
_geom_bond_atom_site_label_2
_geom_bond_distance
_geom_bond_site_symmetry_2
Gd1 Gd1 3.8192(6) 11_566
Gd1 Gd1 3.8194(5) 12_656
Gd1 O1 2.429(3) .
Gd1 O3 2.507(3) .
Gd1 O4 2.481(3) .
Gd1 O5 2.326(2) .
Gd1 O5 2.281(2) 12_656
Gd1 O6 2.320(2) 11_566
Gd1 O6 2.335(2) .
Gd1 N1 2.628(3) .
O1 C9 1.253(5) .
O2 C9 1.266(5) .
O3 C8 1.414(5) .
O4 C6 1.435(5) .
O5 Gd1 2.281(2) 11_566
O5 C2 1.400(4) .
O6 Gd1 2.320(2) 12_656
O6 C3 1.409(4) .
O7 C1 1.412(6) .
N1 C4 1.511(5) .
N1 C5 1.483(5) .
N1 C7 1.486(5) .
C1 C4 1.534(5) .
C3 C4 1.549(5) .
C2 C4 1.535(5) .
C5 C6 1.515(6) .
C7 C8 1.530(6) .
C9 C10 1.511(5) .
C10 C11 1.372(6) .
C10 C15 1.385(6) .
C11 C12 1.387(6) .
C12 C13 1.375(6) .
C13 C14 1.389(7) .
C14 C15 1.382(7) .
Gd2 Gd3 3.8032(6) .
Gd2 Gd3 3.8141(6) 2_665
Gd2 O9 2.387(3) .
Gd2 O11 2.331(3) .
Gd2 O12 2.485(3) .
Gd2 O13 2.473(3) .
Gd2 O14 2.345(2) .
Gd2 O18 2.308(3) .
Gd2 O20 2.283(3) 2_665
Gd2 N2 2.619(3) .
Gd3 Gd2 3.8141(6) 3_565
Gd3 O11 2.289(3) 3_565
Gd3 O14 2.290(3) .
Gd3 O16 2.427(3) .
Gd3 O17 2.521(3) .
Gd3 O18 2.322(3) .
Gd3 O19 2.494(3) .
Gd3 O20 2.334(3) .
Gd3 N3 2.620(3) .
O8 C22 1.255(6) .
O9 C22 1.262(5) .
O10 C30 1.388(6) .
O11 Gd3 2.289(3) 2_665
O11 C27 1.409(4) .
O12 C23 1.436(5) .
O13 C25 1.394(6) .
O14 C29 1.400(4) .
O15 C37 1.268(5) .
O16 C37 1.256(5) .
O17 C42 1.435(5) .
O18 C41 1.407(5) .
O19 C38 1.435(5) .
O20 Gd2 2.283(3) 3_565
O20 C40 1.413(5) .
O21 C45 1.358(7) .
N2 C24 1.480(5) .
N2 C26 1.488(5) .
N2 C28 1.505(5) .
N3 C39 1.488(5) .
N3 C43 1.485(5) .
N3 C44 1.500(6) .
C16 C17 1.403(7) .
C16 C21 1.395(6) .
C17 C18 1.370(9) .
C18 C19 1.375(8) .
C19 C20 1.401(7) .
C20 C21 1.372(7) .
C21 C22 1.518(6) .
C23 C24 1.509(6) .
C25 C26 1.536(7) .
C27 C28 1.541(5) .
C28 C29 1.544(5) .
C28 C30 1.543(6) .
C31 C32 1.380(6) .
C31 C36 1.368(6) .
C32 C33 1.391(6) .
C33 C34 1.399(6) .
C34 C35 1.379(6) .
C35 C36 1.397(6) .
C36 C37 1.500(6) .
C38 C39 1.515(7) .
C40 C44 1.526(6) .
C41 C44 1.553(6) .
C42 C43 1.515(7) .
C44 C45 1.544(6) .
Gd4 Gd5 3.8259(6) 3_675
Gd4 Gd5 3.8500(6) .
Gd4 O23 2.421(3) .
Gd4 O24 2.327(2) .
Gd4 O27 2.305(3) 3_675
Gd4 O30 2.457(3) .
Gd4 O31 2.339(2) .
Gd4 O32 2.420(3) .
Gd4 O33 2.358(2) .
Gd4 N5 2.654(3) .
Gd5 Gd4 3.8257(6) 2_765
Gd5 O5AA 2.456(3) .
Gd5 O24 2.342(2) .
Gd5 O26 2.454(3) .
Gd5 O27 2.319(2) .
Gd5 O29 2.394(3) .
Gd5 O31 2.322(2) 2_765
Gd5 O33 2.357(2) .
Gd5 N4 2.645(3) .
O5AA C60 1.428(5) .
O22 C52 1.251(5) .
O23 C52 1.259(5) .
O24 C54 1.408(4) .
O25 C53 1.419(5) .
O26 C58 1.441(5) .
O27 Gd4 2.305(2) 2_765
O27 C56 1.405(4) .
O28 C75 1.254(5) .
O29 C75 1.262(5) .
O30 C67 1.320(7) .
O31 Gd5 2.322(2) 3_675
O31 C65 1.403(4) .
O32 C61 1.422(5) .
O33 C63 1.410(4) .
O34 C68 1.333(7) .
N4 C55 1.505(5) .
N4 C57 1.481(5) .
N4 C59 1.485(5) .
N5 C62 1.493(5) .
N5 C64 1.498(5) .
N5 C66 1.486(5) .
C46 C47 1.388(6) .
C46 C51 1.394(6) .
C47 C48 1.385(8) .
C48 C49 1.381(8) .
C49 C50 1.389(7) .
C50 C51 1.385(6) .
C51 C52 1.517(5) .
C53 C55 1.544(5) .
C54 C55 1.536(5) .
C55 C56 1.549(5) .
C57 C58 1.510(5) .
C59 C60 1.505(6) .
C61 C62 1.512(6) .
C63 C64 1.546(5) .
C64 C65 1.543(5) .
C64 C68 1.535(5) .
C66 C67 1.454(7) .
C69 C70 1.390(6) .
C69 C74 1.381(6) .
C70 C71 1.376(7) .
C71 C72 1.376(7) .
C72 C73 1.386(6) .
C73 C74 1.390(6) .
C74 C75 1.510(5) .
Gd6 Gd6 3.7918(5) 14_456
Gd6 Gd6 3.7919(6) 15_556
Gd6 O36 2.414(3) .
Gd6 O37 2.480(3) .
Gd6 O38 2.534(3) .
Gd6 O39 2.318(3) .
Gd6 O39 2.298(3) 15_556
Gd6 O40 2.308(3) .
Gd6 O40 2.303(3) 14_456
Gd6 N6 2.634(3) .
O35 C84 1.268(6) .
O36 C84 1.253(5) .
O37 C81 1.418(6) .
O38 C83 1.416(6) .
O39 Gd6 2.298(3) 14_456
O39 C78 1.397(5) .
O40 Gd6 2.303(3) 15_556
O40 C79 1.413(5) .
O41 C76 1.398(5) .
N6 C77 1.508(5) .
N6 C80 1.469(6) .
N6 C82 1.478(7) .
C76 C77 1.517(5) .
C77 C78 1.539(6) .
C77 C79 1.533(6) .
C80 C81 1.514(7) .
C82 C83 1.423(8) .
C84 C85 1.498(7) .
C85 C86 1.387(7) .
C85 C90 1.395(7) .
C86 C87 1.397(9) .
C87 C88 1.372(10) .
C88 C89 1.376(8) .
C89 C90 1.395(7) .

loop_
_platon_squeeze_void_nr
_platon_squeeze_void_average_x
_platon_squeeze_void_average_y
_platon_squeeze_void_average_z
_platon_squeeze_void_volume
_platon_squeeze_void_count_electrons
_platon_squeeze_void_content
1 0.000 0.000 0.000 28 4 ' '
2 0.667 0.333 0.069 768 162 ' '
3 0.000 0.000 0.077 84 20 ' '
4 0.000 0.000 0.150 10 4 ' '
5 0.000 0.000 0.181 12 3 ' '
6 0.000 0.000 0.264 764 162 ' '
7 0.000 0.000 0.361 18 8 ' '
8 0.000 0.000 0.442 7 0 ' '
9 0.000 0.000 0.500 18 9 ' '
10 0.000 0.000 0.558 7 0 ' '
11 0.000 0.000 0.639 18 8 ' '
12 0.000 0.000 0.736 764 162 ' '
13 0.000 0.000 0.821 13 4 ' '
14 0.000 0.000 0.852 9 3 ' '
15 0.000 0.000 0.923 83 20 ' '
16 0.333 -0.333 0.931 768 162 ' '
17 0.667 0.333 0.597 760 163 ' '
18 0.667 0.333 0.256 80 20 ' '
19 0.667 0.333 0.410 81 21 ' '
20 0.667 0.333 0.155 12 4 ' '
21 0.667 0.333 0.333 25 4 ' '
22 0.333 0.667 0.403 760 163 ' '
23 0.667 0.333 0.512 12 4 ' '
24 0.667 0.333 0.186 8 3 ' '
25 0.667 0.333 0.481 7 2 ' '
26 0.666 0.333 0.694 16 8 ' '
27 0.667 0.333 0.775 7 0 ' '
28 0.666 0.333 0.833 16 8 ' '
29 0.667 0.333 0.891 7 0 ' '
30 0.666 0.333 0.972 16 8 ' '
31 0.333 0.667 0.590 81 21 ' '
32 0.333 0.667 0.744 80 20 ' '
33 0.333 0.667 0.488 12 3 ' '
34 0.333 0.667 0.667 25 4 ' '
35 0.333 0.667 0.845 13 5 ' '
36 0.333 0.666 0.028 16 8 ' '
37 0.333 0.667 0.109 7 0 ' '
38 0.333 0.666 0.167 16 8 ' '
39 0.333 0.667 0.225 7 0 ' '
40 0.333 0.666 0.306 16 8 ' '
41 0.333 0.667 0.519 8 3 ' '
42 0.333 0.667 0.814 7 2 ' '
